data_7157908
loop_
_publ_author_name
'Conboy, Darren'
'Kielty, Patrick'
'Bear, Joseph C.'
'Cockcroft, Jeremy K.'
'Farr\`as, Pau'
'McArdle, Patrick'
'Singer, Richard J.'
'Smith, Dennis A.'
'Aldabbagh, Fawaz'

_publ_section_title
;
 Ring-fused dimethoxybenzimidazole-benzimidazolequinone (DMBBQ): tunable
 halogenation and quinone formation using NaX/Oxone.
;
_journal_issue 12
_journal_name_full 'Organic &amp; biomolecular chemistry'
_journal_page_first 2716
_journal_page_last 2724
_journal_paper_doi 10.1039/d1ob00032b
_journal_volume 19
_journal_year 2021
_chemical_formula_sum 'C20 H18 Cl2 N4 O4'
_chemical_formula_weight 449.28
_space_group_crystal_system monoclinic
_space_group_IT_number 14
_space_group_name_Hall '-P 2yn'
_space_group_name_H-M_alt 'P 1 21/n 1'
_atom_sites_solution_hydrogens geom
_audit_creation_method SHELXL-2014/7
_audit_update_record
;
2019-08-21 deposited with the CCDC.	2021-02-26 downloaded from the CCDC.
;
_cell_angle_alpha 90
_cell_angle_beta 97.406(7)
_cell_angle_gamma 90
_cell_formula_units_Z 4
_cell_length_a 10.7210(7)
_cell_length_b 14.6163(11)
_cell_length_c 12.7288(11)
_cell_measurement_reflns_used 2161
_cell_measurement_temperature 299.0(1)
_cell_measurement_theta_max 28.7590
_cell_measurement_theta_min 3.8430
_cell_volume 1978.0(3)
_computing_cell_refinement
; 
crysalispro, agilent technologies, 
version 1.171.37.35 (release 13-08-2014 crysalis171 .net) 
(compiled aug 13 2014,18:06:01) 
;
_computing_data_collection
; 
crysalispro, agilent technologies, 
version 1.171.37.35 (release 13-08-2014 crysalis171 .net) 
(compiled aug 13 2014,18:06:01) 
;
_computing_data_reduction
; 
crysalispro, agilent technologies, 
version 1.171.37.35 (release 13-08-2014 crysalis171 .net) 
(compiled aug 13 2014,18:06:01) 
;
_computing_molecular_graphics 'ORTEX - P. McArdle, J.Appl.Cryst.,1995,28,65-65.'
_computing_structure_refinement 'SHELXL-2014/7 (Sheldrick, 2014)'
_computing_structure_solution 'SHELXT - G.M.Sheldrick,Acta Crystallogr.A71(2015)3-8.'
_diffrn_ambient_temperature 299.0(1)
_diffrn_detector_area_resol_mean 16.1048
_diffrn_measured_fraction_theta_full 0.997
_diffrn_measured_fraction_theta_max 0.852
_diffrn_measurement_device_type 'xcalibur, sapphire3'
_diffrn_measurement_method '\w scans'
_diffrn_radiation_type MoK\a
_diffrn_radiation_wavelength 0.71073
_diffrn_reflns_av_R_equivalents 0.0320
_diffrn_reflns_av_unetI/netI 0.0779
_diffrn_reflns_Laue_measured_fraction_full 0.997
_diffrn_reflns_Laue_measured_fraction_max 0.852
_diffrn_reflns_limit_h_max 14
_diffrn_reflns_limit_h_min -7
_diffrn_reflns_limit_k_max 18
_diffrn_reflns_limit_k_min -18
_diffrn_reflns_limit_l_max 16
_diffrn_reflns_limit_l_min -16
_diffrn_reflns_number 9557
_diffrn_reflns_point_group_measured_fraction_full 0.997
_diffrn_reflns_point_group_measured_fraction_max 0.852
_diffrn_reflns_theta_full 25.242
_diffrn_reflns_theta_max 29.242
_diffrn_reflns_theta_min 3.383
_diffrn_source 'enhance (mo) x-ray source'
_exptl_absorpt_coefficient_mu 0.365
_exptl_absorpt_correction_T_max 1.00000
_exptl_absorpt_correction_T_min 0.93128
_exptl_absorpt_correction_type multi-scan
_exptl_absorpt_process_details
; 
crysalispro, agilent technologies, 
version 1.171.37.35 (release 13-08-2014 crysalis171 .net) 
(compiled aug 13 2014,18:06:01) 
;
_exptl_crystal_colour Red
_exptl_crystal_density_diffrn 1.509
_exptl_crystal_description Parallelepiped
_exptl_crystal_F_000 928
_exptl_crystal_size_max 0.50
_exptl_crystal_size_mid 0.30
_exptl_crystal_size_min 0.20
_refine_diff_density_max 0.383
_refine_diff_density_min -0.335
_refine_diff_density_rms 0.056
_refine_ls_extinction_method none
_refine_ls_goodness_of_fit_ref 1.027
_refine_ls_hydrogen_treatment constr
_refine_ls_matrix_type full
_refine_ls_number_parameters 275
_refine_ls_number_reflns 4593
_refine_ls_number_restraints 0
_refine_ls_restrained_S_all 1.027
_refine_ls_R_factor_all 0.1107
_refine_ls_R_factor_gt 0.0599
_refine_ls_shift/su_max 0.000
_refine_ls_shift/su_mean 0.000
_refine_ls_structure_factor_coef Fsqd
_refine_ls_weighting_details 'w=1/[\s^2^(Fo^2^)+(0.0672P)^2^+0.1211P] where P=(Fo^2^+2Fc^2^)/3'
_refine_ls_weighting_scheme calc
_refine_ls_wR_factor_gt 0.1393
_refine_ls_wR_factor_ref 0.1726
_reflns_Friedel_coverage 0.000
_reflns_number_gt 2698
_reflns_number_total 4593
_reflns_threshold_expression 'I > 2\s(I)'
_cod_data_source_file d1ob00032b2.cif
_cod_data_source_block pk_1
_cod_depositor_comments 'Adding full bibliography for 7157908--7157910.cif.'
_cod_original_sg_symbol_H-M 'P 21/n'
_cod_database_code 7157908
_shelx_shelxl_version_number 2014/7
_shelx_space_group_comment
; 
The symmetry employed for this shelxl refinement is uniquely defined 
by the following loop, which should always be used as a source of 
symmetry information in preference to the above space-group names. 
They are only intended as comments. 
;
_shelx_estimated_absorpt_t_min 0.838
_shelx_estimated_absorpt_t_max 0.931

loop_
_space_group_symop_operation_xyz
'x, y, z'
'x+1/2, -y+1/2, z+1/2'
'-x, -y, -z'
'-x-1/2, y-1/2, -z-1/2'

loop_
_atom_site_label
_atom_site_type_symbol
_atom_site_fract_x
_atom_site_fract_y
_atom_site_fract_z
_atom_site_U_iso_or_equiv
_atom_site_adp_type
_atom_site_occupancy
_atom_site_site_symmetry_order
_atom_site_calc_flag
_atom_site_refinement_flags_posn
_atom_site_refinement_flags_adp
_atom_site_refinement_flags_occupancy
_atom_site_disorder_assembly
_atom_site_disorder_group
Cl1 Cl 1.10528(10) 0.53289(7) 0.75188(8) 0.0744(4) Uani 1 1 d . . . . .
Cl2 Cl -0.17505(8) 0.13832(8) 0.47285(8) 0.0694(3) Uani 1 1 d . . . . .
O1 O 0.84995(19) 0.16660(14) 0.80561(16) 0.0467(6) Uani 1 1 d . . . . .
O2 O 0.57349(19) 0.38426(14) 0.49939(17) 0.0480(6) Uani 1 1 d . . . . .
O4 O 0.34996(19) 0.33620(14) 0.63245(17) 0.0479(6) Uani 1 1 d . . . . .
O3 O 0.3471(2) 0.02895(14) 0.4015(2) 0.0608(7) Uani 1 1 d . . . . .
N2 N 0.8509(2) 0.42036(15) 0.58740(19) 0.0377(6) Uani 1 1 d . . . . .
N1 N 0.9558(2) 0.32831(16) 0.70885(17) 0.0340(5) Uani 1 1 d . . . . .
N3 N 0.1136(2) 0.14253(16) 0.40925(17) 0.0346(6) Uani 1 1 d . . . . .
N4 N 0.1159(2) 0.27063(17) 0.5058(2) 0.0411(6) Uani 1 1 d . . . . .
C1 C 0.8357(2) 0.29366(18) 0.6899(2) 0.0316(6) Uani 1 1 d . . . . .
C2 C 0.7793(3) 0.21792(18) 0.7307(2) 0.0336(6) Uani 1 1 d . . . . .
C3 C 0.6573(3) 0.19991(19) 0.6891(2) 0.0346(6) Uani 1 1 d . . . . .
H3 H 0.6171 0.1494 0.7138 0.045 Uiso 1 1 calc R U . . .
C4 C 0.5906(2) 0.25528(18) 0.6100(2) 0.0316(6) Uani 1 1 d . . . . .
C5 C 0.6443(2) 0.33253(18) 0.5726(2) 0.0326(6) Uani 1 1 d . . . . .
C6 C 0.7713(3) 0.35150(17) 0.6141(2) 0.0311(6) Uani 1 1 d . . . . .
C7 C 0.9586(3) 0.40330(19) 0.6453(2) 0.0355(7) Uani 1 1 d . . . . .
C8 C 0.4674(2) 0.22071(18) 0.5590(2) 0.0315(6) Uani 1 1 d . . . . .
C9 C 0.4618(3) 0.14152(19) 0.5062(2) 0.0383(7) Uani 1 1 d . . . . .
H9 H 0.5364 0.1092 0.5053 0.050 Uiso 1 1 calc R U . . .
C10 C 0.3461(3) 0.10158(19) 0.4491(2) 0.0364(7) Uani 1 1 d . . . . .
C11 C 0.2349(3) 0.15638(18) 0.4545(2) 0.0322(6) Uani 1 1 d . . . . .
C12 C 0.2344(2) 0.23434(19) 0.5133(2) 0.0323(6) Uani 1 1 d . . . . .
C13 C 0.3492(3) 0.27152(18) 0.5723(2) 0.0334(6) Uani 1 1 d . . . . .
C14 C 0.0470(3) 0.2135(2) 0.4426(2) 0.0381(7) Uani 1 1 d . . . . .
C15 C 1.0653(3) 0.2870(2) 0.7707(3) 0.0491(8) Uani 1 1 d . . . . .
H15A H 1.1033 0.2440 0.7275 0.064 Uiso 1 1 calc R U . . .
H15B H 1.0398 0.2560 0.8309 0.064 Uiso 1 1 calc R U . . .
H15C H 1.1251 0.3339 0.7945 0.064 Uiso 1 1 calc R U . . .
C16 C 0.7903(3) 0.08952(19) 0.8446(2) 0.0442(8) Uani 1 1 d . . . . .
H16A H 0.7183 0.1092 0.8763 0.057 Uiso 1 1 calc R U . . .
H16B H 0.8483 0.0588 0.8967 0.057 Uiso 1 1 calc R U . . .
H16C H 0.7639 0.0484 0.7872 0.057 Uiso 1 1 calc R U . . .
C17 C 0.6318(3) 0.4283(2) 0.4190(2) 0.0490(8) Uani 1 1 d . . . . .
H17A H 0.6770 0.4811 0.4481 0.064 Uiso 1 1 calc R U . . .
H17B H 0.5686 0.4468 0.3626 0.064 Uiso 1 1 calc R U . . .
H17C H 0.6891 0.3867 0.3919 0.064 Uiso 1 1 calc R U . . .
C18 C 1.0738(3) 0.4572(2) 0.6404(2) 0.0428(7) Uani 1 1 d . . . . .
H18A H 1.0648 0.4927 0.5755 0.056 Uiso 1 1 calc R U . . .
H18B H 1.1445 0.4160 0.6388 0.056 Uiso 1 1 calc R U . . .
C19 C 0.0662(3) 0.0701(2) 0.3362(3) 0.0518(9) Uani 1 1 d . . . . .
H19A H 0.0447 0.0177 0.3757 0.067 Uiso 1 1 calc R U . . .
H19B H 0.1299 0.0535 0.2932 0.067 Uiso 1 1 calc R U . . .
H19C H -0.0071 0.0914 0.2917 0.067 Uiso 1 1 calc R U . . .
C20 C -0.0904(3) 0.2232(2) 0.4110(3) 0.0499(8) Uani 1 1 d . . . . .
H20A H -0.1091 0.2175 0.3347 0.065 Uiso 1 1 calc R U . . .
H20B H -0.1172 0.2835 0.4309 0.065 Uiso 1 1 calc R U . . .

loop_
_atom_site_aniso_label
_atom_site_aniso_U_11
_atom_site_aniso_U_22
_atom_site_aniso_U_33
_atom_site_aniso_U_23
_atom_site_aniso_U_13
_atom_site_aniso_U_12
Cl1 0.0627(6) 0.0751(6) 0.0878(7) -0.0374(6) 0.0193(5) -0.0280(6)
Cl2 0.0339(5) 0.0971(8) 0.0785(7) -0.0088(6) 0.0115(4) -0.0111(5)
O1 0.0341(12) 0.0517(12) 0.0512(13) 0.0175(10) -0.0058(10) -0.0049(11)
O2 0.0249(10) 0.0526(12) 0.0647(14) 0.0254(11) -0.0007(10) 0.0008(10)
O4 0.0320(11) 0.0493(12) 0.0610(14) -0.0223(11) 0.0011(10) 0.0014(11)
O3 0.0401(13) 0.0543(14) 0.0832(17) -0.0275(13) -0.0104(12) 0.0103(12)
N2 0.0274(12) 0.0334(12) 0.0520(15) -0.0002(11) 0.0037(11) -0.0044(12)
N1 0.0243(12) 0.0391(13) 0.0372(13) 0.0001(11) -0.0013(10) -0.0064(12)
N3 0.0245(12) 0.0426(13) 0.0349(13) -0.0038(11) -0.0025(10) -0.0012(11)
N4 0.0265(12) 0.0448(14) 0.0507(15) -0.0092(12) 0.0003(11) 0.0028(12)
C1 0.0225(13) 0.0343(14) 0.0379(15) -0.0018(12) 0.0029(11) -0.0035(13)
C2 0.0254(14) 0.0371(15) 0.0371(15) 0.0050(12) 0.0002(12) 0.0032(14)
C3 0.0267(14) 0.0348(14) 0.0421(16) 0.0055(12) 0.0029(12) -0.0034(13)
C4 0.0215(13) 0.0311(13) 0.0417(15) -0.0008(12) 0.0026(11) 0.0018(12)
C5 0.0231(14) 0.0320(14) 0.0421(16) 0.0019(12) 0.0022(12) 0.0017(13)
C6 0.0256(14) 0.0279(13) 0.0402(15) -0.0014(12) 0.0058(12) -0.0022(13)
C7 0.0274(14) 0.0364(15) 0.0430(16) -0.0037(13) 0.0056(13) -0.0020(14)
C8 0.0225(14) 0.0344(14) 0.0372(15) 0.0033(12) 0.0021(11) -0.0019(13)
C9 0.0258(15) 0.0364(15) 0.0526(18) 0.0004(13) 0.0048(13) 0.0058(14)
C10 0.0290(15) 0.0341(15) 0.0460(16) -0.0026(13) 0.0043(13) 0.0020(14)
C11 0.0228(13) 0.0348(14) 0.0383(15) 0.0005(12) 0.0011(11) -0.0020(13)
C12 0.0216(13) 0.0363(15) 0.0389(15) -0.0024(12) 0.0033(12) -0.0015(13)
C13 0.0261(14) 0.0343(15) 0.0398(16) 0.0010(12) 0.0041(12) -0.0007(13)
C14 0.0261(15) 0.0464(17) 0.0415(16) -0.0042(14) 0.0032(13) 0.0014(15)
C15 0.0267(15) 0.066(2) 0.0518(19) 0.0067(16) -0.0069(14) -0.0018(16)
C16 0.0434(18) 0.0417(17) 0.0474(18) 0.0099(14) 0.0058(14) -0.0008(16)
C17 0.0391(18) 0.059(2) 0.0467(18) 0.0126(16) -0.0026(15) -0.0070(17)
C18 0.0311(16) 0.0456(17) 0.0512(18) -0.0016(14) 0.0039(14) -0.0068(15)
C19 0.0384(18) 0.061(2) 0.0531(19) -0.0236(17) -0.0051(15) -0.0034(17)
C20 0.0270(16) 0.065(2) 0.055(2) -0.0109(17) -0.0045(14) 0.0087(17)

loop_
_atom_type_symbol
_atom_type_description
_atom_type_scat_dispersion_real
_atom_type_scat_dispersion_imag
_atom_type_scat_source
C C 0.0033 0.0016 'International Tables Vol C Tables 4.2.6.8 and 6.1.1.4'
H H 0.0000 0.0000 'International Tables Vol C Tables 4.2.6.8 and 6.1.1.4'
N N 0.0061 0.0033 'International Tables Vol C Tables 4.2.6.8 and 6.1.1.4'
O O 0.0106 0.0060 'International Tables Vol C Tables 4.2.6.8 and 6.1.1.4'
Cl Cl 0.1484 0.1585 'International Tables Vol C Tables 4.2.6.8 and 6.1.1.4'

loop_
_geom_angle_atom_site_label_1
_geom_angle_atom_site_label_2
_geom_angle_atom_site_label_3
_geom_angle
_geom_angle_site_symmetry_1
_geom_angle_site_symmetry_3
_geom_angle_publ_flag
C2 O1 C16 116.6(2) . . ?
C5 O2 C17 119.3(2) . . ?
C7 N2 C6 104.4(2) . . ?
C7 N1 C1 106.5(2) . . ?
C7 N1 C15 125.1(2) . . ?
C1 N1 C15 127.8(2) . . ?
C14 N3 C11 105.4(2) . . ?
C14 N3 C19 126.9(2) . . ?
C11 N3 C19 127.6(2) . . ?
C14 N4 C12 103.9(2) . . ?
N1 C1 C2 132.0(2) . . ?
N1 C1 C6 105.4(2) . . ?
C2 C1 C6 122.6(2) . . ?
O1 C2 C3 125.5(3) . . ?
O1 C2 C1 117.9(2) . . ?
C3 C2 C1 116.5(2) . . ?
C2 C3 C4 122.4(3) . . ?
C2 C3 H3 118.8 . . ?
C4 C3 H3 118.8 . . ?
C5 C4 C3 121.3(2) . . ?
C5 C4 C8 121.0(2) . . ?
C3 C4 C8 117.2(2) . . ?
O2 C5 C4 118.2(2) . . ?
O2 C5 C6 124.9(2) . . ?
C4 C5 C6 116.9(2) . . ?
N2 C6 C1 110.1(2) . . ?
N2 C6 C5 129.6(2) . . ?
C1 C6 C5 120.2(2) . . ?
N2 C7 N1 113.6(3) . . ?
N2 C7 C18 123.9(3) . . ?
N1 C7 C18 122.5(3) . . ?
C9 C8 C4 119.7(3) . . ?
C9 C8 C13 120.2(3) . . ?
C4 C8 C13 120.0(2) . . ?
C8 C9 C10 124.8(3) . . ?
C8 C9 H9 117.6 . . ?
C10 C9 H9 117.6 . . ?
O3 C10 C11 124.4(3) . . ?
O3 C10 C9 121.8(3) . . ?
C11 C10 C9 113.8(2) . . ?
C12 C11 N3 106.5(2) . . ?
C12 C11 C10 123.5(3) . . ?
N3 C11 C10 130.0(2) . . ?
C11 C12 N4 110.8(2) . . ?
C11 C12 C13 122.0(2) . . ?
N4 C12 C13 127.2(3) . . ?
O4 C13 C12 123.4(3) . . ?
O4 C13 C8 121.3(3) . . ?
C12 C13 C8 115.2(2) . . ?
N4 C14 N3 113.5(2) . . ?
N4 C14 C20 124.3(3) . . ?
N3 C14 C20 122.2(3) . . ?
N1 C15 H15A 109.5 . . ?
N1 C15 H15B 109.5 . . ?
H15A C15 H15B 109.5 . . ?
N1 C15 H15C 109.5 . . ?
H15A C15 H15C 109.5 . . ?
H15B C15 H15C 109.5 . . ?
O1 C16 H16A 109.5 . . ?
O1 C16 H16B 109.5 . . ?
H16A C16 H16B 109.5 . . ?
O1 C16 H16C 109.5 . . ?
H16A C16 H16C 109.5 . . ?
H16B C16 H16C 109.5 . . ?
O2 C17 H17A 109.5 . . ?
O2 C17 H17B 109.5 . . ?
H17A C17 H17B 109.5 . . ?
O2 C17 H17C 109.5 . . ?
H17A C17 H17C 109.5 . . ?
H17B C17 H17C 109.5 . . ?
C7 C18 Cl1 111.6(2) . . ?
C7 C18 H18A 109.3 . . ?
Cl1 C18 H18A 109.3 . . ?
C7 C18 H18B 109.3 . . ?
Cl1 C18 H18B 109.3 . . ?
H18A C18 H18B 108.0 . . ?
N3 C19 H19A 109.5 . . ?
N3 C19 H19B 109.5 . . ?
H19A C19 H19B 109.5 . . ?
N3 C19 H19C 109.5 . . ?
H19A C19 H19C 109.5 . . ?
H19B C19 H19C 109.5 . . ?
C14 C20 Cl2 111.1(2) . . ?
C14 C20 H20A 109.4 . . ?
Cl2 C20 H20A 109.4 . . ?
C14 C20 H20B 109.4 . . ?
Cl2 C20 H20B 109.4 . . ?
H20A C20 H20B 108.0 . . ?

loop_
_geom_bond_atom_site_label_1
_geom_bond_atom_site_label_2
_geom_bond_distance
_geom_bond_site_symmetry_2
_geom_bond_publ_flag
Cl1 C18 1.797(3) . ?
Cl2 C20 1.779(4) . ?
O1 C2 1.363(3) . ?
O1 C16 1.417(3) . ?
O2 C5 1.354(3) . ?
O2 C17 1.420(3) . ?
O4 C13 1.216(3) . ?
O3 C10 1.223(3) . ?
N2 C7 1.311(3) . ?
N2 C6 1.390(3) . ?
N1 C7 1.365(3) . ?
N1 C1 1.376(3) . ?
N1 C15 1.458(3) . ?
N3 C14 1.358(3) . ?
N3 C11 1.368(3) . ?
N3 C19 1.456(3) . ?
N4 C14 1.318(3) . ?
N4 C12 1.369(3) . ?
C1 C2 1.394(4) . ?
C1 C6 1.396(4) . ?
C2 C3 1.372(4) . ?
C3 C4 1.412(4) . ?
C3 H3 0.9300 . ?
C4 C5 1.380(4) . ?
C4 C8 1.484(4) . ?
C5 C6 1.423(4) . ?
C7 C18 1.473(4) . ?
C8 C9 1.336(4) . ?
C8 C13 1.498(4) . ?
C9 C10 1.475(4) . ?
C9 H9 0.9300 . ?
C10 C11 1.445(4) . ?
C11 C12 1.364(4) . ?
C12 C13 1.461(4) . ?
C14 C20 1.483(4) . ?
C15 H15A 0.9600 . ?
C15 H15B 0.9600 . ?
C15 H15C 0.9600 . ?
C16 H16A 0.9600 . ?
C16 H16B 0.9600 . ?
C16 H16C 0.9600 . ?
C17 H17A 0.9600 . ?
C17 H17B 0.9600 . ?
C17 H17C 0.9600 . ?
C18 H18A 0.9700 . ?
C18 H18B 0.9700 . ?
C19 H19A 0.9600 . ?
C19 H19B 0.9600 . ?
C19 H19C 0.9600 . ?
C20 H20A 0.9700 . ?
C20 H20B 0.9700 . ?

loop_
_geom_torsion_atom_site_label_1
_geom_torsion_atom_site_label_2
_geom_torsion_atom_site_label_3
_geom_torsion_atom_site_label_4
_geom_torsion
_geom_torsion_site_symmetry_1
_geom_torsion_site_symmetry_2
_geom_torsion_site_symmetry_3
_geom_torsion_site_symmetry_4
_geom_torsion_publ_flag
C7 N1 C1 C2 179.1(3) . . . . ?
C15 N1 C1 C2 8.1(5) . . . . ?
C7 N1 C1 C6 -0.1(3) . . . . ?
C15 N1 C1 C6 -171.2(3) . . . . ?
C16 O1 C2 C3 -1.5(4) . . . . ?
C16 O1 C2 C1 -179.3(2) . . . . ?
N1 C1 C2 O1 1.8(4) . . . . ?
C6 C1 C2 O1 -179.1(2) . . . . ?
N1 C1 C2 C3 -176.3(3) . . . . ?
C6 C1 C2 C3 2.9(4) . . . . ?
O1 C2 C3 C4 -178.7(3) . . . . ?
C1 C2 C3 C4 -0.8(4) . . . . ?
C2 C3 C4 C5 -1.9(4) . . . . ?
C2 C3 C4 C8 170.3(3) . . . . ?
C17 O2 C5 C4 -145.1(3) . . . . ?
C17 O2 C5 C6 34.6(4) . . . . ?
C3 C4 C5 O2 -177.7(2) . . . . ?
C8 C4 C5 O2 10.4(4) . . . . ?
C3 C4 C5 C6 2.5(4) . . . . ?
C8 C4 C5 C6 -169.4(2) . . . . ?
C7 N2 C6 C1 0.2(3) . . . . ?
C7 N2 C6 C5 -176.6(3) . . . . ?
N1 C1 C6 N2 -0.1(3) . . . . ?
C2 C1 C6 N2 -179.4(2) . . . . ?
N1 C1 C6 C5 177.1(2) . . . . ?
C2 C1 C6 C5 -2.3(4) . . . . ?
O2 C5 C6 N2 -3.8(5) . . . . ?
C4 C5 C6 N2 176.0(3) . . . . ?
O2 C5 C6 C1 179.7(3) . . . . ?
C4 C5 C6 C1 -0.5(4) . . . . ?
C6 N2 C7 N1 -0.3(3) . . . . ?
C6 N2 C7 C18 177.6(3) . . . . ?
C1 N1 C7 N2 0.3(3) . . . . ?
C15 N1 C7 N2 171.7(3) . . . . ?
C1 N1 C7 C18 -177.6(2) . . . . ?
C15 N1 C7 C18 -6.3(4) . . . . ?
C5 C4 C8 C9 111.6(3) . . . . ?
C3 C4 C8 C9 -60.6(4) . . . . ?
C5 C4 C8 C13 -72.2(4) . . . . ?
C3 C4 C8 C13 115.6(3) . . . . ?
C4 C8 C9 C10 -177.8(3) . . . . ?
C13 C8 C9 C10 6.0(4) . . . . ?
C8 C9 C10 O3 179.5(3) . . . . ?
C8 C9 C10 C11 0.0(4) . . . . ?
C14 N3 C11 C12 0.6(3) . . . . ?
C19 N3 C11 C12 177.6(3) . . . . ?
C14 N3 C11 C10 178.4(3) . . . . ?
C19 N3 C11 C10 -4.7(5) . . . . ?
O3 C10 C11 C12 175.8(3) . . . . ?
C9 C10 C11 C12 -4.7(4) . . . . ?
O3 C10 C11 N3 -1.6(5) . . . . ?
C9 C10 C11 N3 177.9(3) . . . . ?
N3 C11 C12 N4 -0.5(3) . . . . ?
C10 C11 C12 N4 -178.4(3) . . . . ?
N3 C11 C12 C13 -179.0(2) . . . . ?
C10 C11 C12 C13 3.0(4) . . . . ?
C14 N4 C12 C11 0.1(3) . . . . ?
C14 N4 C12 C13 178.6(3) . . . . ?
C11 C12 C13 O4 -173.5(3) . . . . ?
N4 C12 C13 O4 8.2(5) . . . . ?
C11 C12 C13 C8 3.0(4) . . . . ?
N4 C12 C13 C8 -175.3(3) . . . . ?
C9 C8 C13 O4 169.2(3) . . . . ?
C4 C8 C13 O4 -7.0(4) . . . . ?
C9 C8 C13 C12 -7.4(4) . . . . ?
C4 C8 C13 C12 176.4(2) . . . . ?
C12 N4 C14 N3 0.3(3) . . . . ?
C12 N4 C14 C20 179.2(3) . . . . ?
C11 N3 C14 N4 -0.6(3) . . . . ?
C19 N3 C14 N4 -177.6(3) . . . . ?
C11 N3 C14 C20 -179.5(3) . . . . ?
C19 N3 C14 C20 3.5(5) . . . . ?
N2 C7 C18 Cl1 103.7(3) . . . . ?
N1 C7 C18 Cl1 -78.6(3) . . . . ?
N4 C14 C20 Cl2 -108.6(3) . . . . ?
N3 C14 C20 Cl2 70.2(3) . . . . ?
